data_7101655
loop_
_publ_author_name
'Brotherhood, Peter R'
'Wu, Richard A-S'
'Turner, Peter'
'Crossley, Maxwell J'

_publ_section_title
;
 Cavity effect amplification in the recognition of dicarboxylic acids
 by initial ditopic H-bond formation followed by kinetic trapping.
;
_journal_issue 3
_journal_name_full 'Chemical communications (Cambridge, England)'
_journal_page_first 225
_journal_page_last 227
_journal_paper_doi 10.1039/b614575b
_journal_year 2007
_chemical_formula_sum 'C175.2 H200.4 N10 O11.4 Sn2'
_chemical_formula_weight 2866.04
_chemical_name_systematic
;
?
;
_space_group_IT_number 15
_symmetry_cell_setting monoclinic
_symmetry_Int_Tables_number 15
_symmetry_space_group_name_Hall '-C 2yc'
_symmetry_space_group_name_H-M 'C 1 2/c 1'
_atom_sites_solution_hydrogens geom
_atom_sites_solution_primary direct
_atom_sites_solution_secondary difmap
_audit_creation_method SHELXL-97
_cell_angle_alpha 90.00
_cell_angle_beta 115.594(10)
_cell_angle_gamma 90.00
_cell_formula_units_Z 4
_cell_length_a 31.236(5)
_cell_length_b 27.384(7)
_cell_length_c 21.366(5)
_cell_measurement_reflns_used 1021
_cell_measurement_temperature 123(2)
_cell_measurement_theta_max 21.962
_cell_measurement_theta_min 2.334
_cell_volume 16482(6)
_computing_cell_refinement 'SAINT (Bruker,1995)'
_computing_data_collection 'SMART-KAPPA (Bruker,1995)'
_computing_data_reduction 'SAINT and XPREP (Bruker 1995)'
_computing_molecular_graphics
;
xtal 3.6 (Hall,du Boulay, D.J. & Olthof-Hazekamp, R. 1999)
ORTEPII (Johnson,C.K., 1976).
WinGX (Farrugia, 1999)
;
_computing_structure_refinement 'SHELXL-97 (Sheldrick, 1997)'
_computing_structure_solution 'SIR97 (Altomare, et. al. 1997)'
_diffrn_ambient_temperature 123(2)
_diffrn_measured_fraction_theta_full 0.990
_diffrn_measured_fraction_theta_max 0.990
_diffrn_measurement_device_type 'Bruker Kappa with 4 chip CCD'
_diffrn_measurement_method \f
_diffrn_radiation_monochromator 'Double Diamond 111'
_diffrn_radiation_source 'Argonne National Lab, APS, ChemMatCARS'
_diffrn_radiation_type synchrotron
_diffrn_radiation_wavelength 0.56356
_diffrn_reflns_av_R_equivalents 0.0786
_diffrn_reflns_av_sigmaI/netI 0.0223
_diffrn_reflns_limit_h_max 41
_diffrn_reflns_limit_h_min -41
_diffrn_reflns_limit_k_max 36
_diffrn_reflns_limit_k_min -36
_diffrn_reflns_limit_l_max 28
_diffrn_reflns_limit_l_min -28
_diffrn_reflns_number 246712
_diffrn_reflns_theta_full 22.07
_diffrn_reflns_theta_max 22.07
_diffrn_reflns_theta_min 1.18
_diffrn_standards_decay_% 28.41
_diffrn_standards_number 1119
_exptl_absorpt_coefficient_mu 0.199
_exptl_absorpt_correction_T_max 1.000
_exptl_absorpt_correction_T_min 0.771
_exptl_absorpt_correction_type empirical
_exptl_absorpt_process_details 'SADABS (Sheldrick, 1996)'
_exptl_crystal_colour purple
_exptl_crystal_density_diffrn 1.155
_exptl_crystal_density_method 'not measured'
_exptl_crystal_description prism
_exptl_crystal_F_000 6051
_exptl_crystal_size_max 0.110
_exptl_crystal_size_mid 0.080
_exptl_crystal_size_min 0.060
_refine_diff_density_max 0.963
_refine_diff_density_min -0.696
_refine_diff_density_rms 0.089
_refine_ls_extinction_coef 0.00170(7)
_refine_ls_extinction_expression Fc^*^=kFc[1+0.001xFc^2^\l^3^/sin(2\q)]^-1/4^
_refine_ls_extinction_method SHELXL
_refine_ls_goodness_of_fit_ref 1.273
_refine_ls_hydrogen_treatment constr
_refine_ls_matrix_type full
_refine_ls_number_parameters 951
_refine_ls_number_reflns 20275
_refine_ls_number_restraints 9
_refine_ls_restrained_S_all 1.282
_refine_ls_R_factor_all 0.0505
_refine_ls_R_factor_gt 0.0415
_refine_ls_shift/su_max 0.006
_refine_ls_shift/su_mean 0.000
_refine_ls_structure_factor_coef Fsqd
_refine_ls_weighting_details 'calc w=1/[\s^2^(Fo^2^)+(0.06P)^2^+9.0P] where P=(Fo^2^+2Fc^2^)/3'
_refine_ls_weighting_scheme calc
_refine_ls_wR_factor_gt 0.1138
_refine_ls_wR_factor_ref 0.1177
_reflns_number_gt 16684
_reflns_number_total 20278
_reflns_threshold_expression >2sigma(I)
_cod_data_source_file b614575b.txt
_cod_data_source_block mjc46
_cod_original_sg_symbol_H-M 'C 2/c '
_cod_original_formula_sum 'C175.20 H200.40 N10 O11.40 Sn2'
_cod_database_code 7101655

loop_
_symmetry_equiv_pos_as_xyz
'x, y, z'
'-x, y, -z+1/2'
'x+1/2, y+1/2, z'
'-x+1/2, y+1/2, -z+1/2'
'-x, -y, -z'
'x, -y, z-1/2'
'-x+1/2, -y+1/2, -z'
'x+1/2, -y+1/2, z-1/2'

loop_
_atom_site_label
_atom_site_type_symbol
_atom_site_fract_x
_atom_site_fract_y
_atom_site_fract_z
_atom_site_U_iso_or_equiv
_atom_site_adp_type
_atom_site_occupancy
_atom_site_symmetry_multiplicity
_atom_site_calc_flag
_atom_site_refinement_flags
_atom_site_disorder_assembly
_atom_site_disorder_group
Sn1 Sn 0.469783(4) 0.287999(4) 0.925289(6) 0.01754(4) Uani 1 1 d . . .
N1 N 0.49180(5) 0.34939(5) 0.88801(8) 0.0170(3) Uani 1 1 d . A .
N2 N 0.39926(5) 0.31205(5) 0.87920(8) 0.0179(3) Uani 1 1 d . A .
N3 N 0.44751(6) 0.22329(6) 0.95488(9) 0.0215(3) Uani 1 1 d . A .
N4 N 0.53961(5) 0.26219(6) 0.96645(9) 0.0221(3) Uani 1 1 d . A .
N5 N 0.46243(5) 0.44240(5) 0.75490(8) 0.0167(3) Uani 1 1 d . . .
C1 C 0.46037(6) 0.38294(6) 0.84472(9) 0.0157(3) Uani 1 1 d . . .
C2 C 0.48429(6) 0.40963(6) 0.81072(9) 0.0161(3) Uani 1 1 d . A .
C3 C 0.53087(6) 0.39508(6) 0.83837(9) 0.0166(3) Uani 1 1 d . . .
C4 C 0.53577(6) 0.35678(6) 0.88763(9) 0.0170(3) Uani 1 1 d . A .
C5 C 0.57642(6) 0.32958(7) 0.92838(9) 0.0189(3) Uani 1 1 d . . .
C6 C 0.57796(6) 0.28632(7) 0.96546(10) 0.0209(4) Uani 1 1 d . A .
C7 C 0.61964(7) 0.25777(8) 1.00516(11) 0.0263(4) Uani 1 1 d . . .
H7 H 0.6513 0.2661 1.0142 0.032 Uiso 1 1 calc R A .
C8 C 0.60570(7) 0.21676(8) 1.02742(11) 0.0276(4) Uani 1 1 d . A .
H8 H 0.6258 0.1912 1.0544 0.033 Uiso 1 1 calc R . .
C9 C 0.55517(7) 0.21920(7) 1.00265(11) 0.0236(4) Uani 1 1 d . . .
C10 C 0.52605(7) 0.18272(7) 1.01065(10) 0.0241(4) Uani 1 1 d . A .
C11 C 0.47647(7) 0.18418(7) 0.98624(11) 0.0236(4) Uani 1 1 d . . .
C12 C 0.44734(7) 0.14453(7) 0.98891(12) 0.0290(4) Uani 1 1 d . A .
H12 H 0.4581 0.1131 1.0081 0.035 Uiso 1 1 calc R . .
C13 C 0.40129(7) 0.16003(7) 0.95893(12) 0.0285(4) Uani 1 1 d . . .
H13 H 0.3742 0.1411 0.9525 0.034 Uiso 1 1 calc R A .
C14 C 0.40124(7) 0.21023(7) 0.93878(10) 0.0223(4) Uani 1 1 d . A .
C15 C 0.36177(6) 0.24207(7) 0.91061(10) 0.0204(4) Uani 1 1 d . . .
C16 C 0.36271(6) 0.29048(7) 0.88887(9) 0.0188(3) Uani 1 1 d . A .
C17 C 0.32607(6) 0.32653(7) 0.87410(9) 0.0196(3) Uani 1 1 d . . .
H17 H 0.2966 0.3217 0.8763 0.024 Uiso 1 1 calc R A .
C18 C 0.34099(6) 0.36885(7) 0.85645(9) 0.0189(3) Uani 1 1 d . A .
H18 H 0.3242 0.3989 0.8451 0.023 Uiso 1 1 calc R . .
C19 C 0.38702(6) 0.35967(6) 0.85813(9) 0.0165(3) Uani 1 1 d . . .
C20 C 0.41418(6) 0.39235(6) 0.83908(9) 0.0154(3) Uani 1 1 d . A .
C21 C 0.62418(6) 0.34608(7) 0.93513(9) 0.0205(4) Uani 1 1 d . A .
C22 C 0.64717(7) 0.32002(8) 0.90269(10) 0.0242(4) Uani 1 1 d . . .
H22 H 0.6307 0.2948 0.8709 0.029 Uiso 1 1 calc R A .
C23 C 0.69422(7) 0.33051(8) 0.91619(10) 0.0263(4) Uani 1 1 d . A .
C24 C 0.71749(7) 0.36722(9) 0.96374(11) 0.0289(4) Uani 1 1 d . . .
H24 H 0.7496 0.3742 0.9740 0.035 Uiso 1 1 calc R A .
C25 C 0.69546(7) 0.39425(8) 0.99705(10) 0.0275(4) Uani 1 1 d . A .
C26 C 0.64794(7) 0.38365(8) 0.98080(10) 0.0250(4) Uani 1 1 d . . .
H26 H 0.6317 0.4024 1.0013 0.030 Uiso 1 1 calc R A .
C27 C 0.55001(7) 0.13632(7) 1.04643(11) 0.0262(4) Uani 1 1 d . . .
C28 C 0.55995(7) 0.10032(8) 1.00912(12) 0.0276(4) Uani 1 1 d . A .
H28 H 0.5523 0.1056 0.9615 0.033 Uiso 1 1 calc R . .
C29 C 0.58112(7) 0.05605(8) 1.04062(12) 0.0289(4) Uani 1 1 d . . .
C30 C 0.59168(8) 0.04958(8) 1.11025(12) 0.0320(5) Uani 1 1 d . A .
H30 H 0.6059 0.0198 1.1322 0.038 Uiso 1 1 calc R . .
C31 C 0.58207(8) 0.08550(8) 1.14941(12) 0.0334(5) Uani 1 1 d . . .
C32 C 0.56101(8) 0.12912(8) 1.11639(12) 0.0307(4) Uani 1 1 d . A .
H32 H 0.5542 0.1540 1.1417 0.037 Uiso 1 1 calc R . .
C33 C 0.31501(6) 0.22305(7) 0.90351(10) 0.0211(4) Uani 1 1 d . A .
C34 C 0.27478(7) 0.22871(7) 0.84037(10) 0.0218(4) Uani 1 1 d . . .
H34 H 0.2778 0.2441 0.8027 0.026 Uiso 1 1 calc R A .
C35 C 0.23029(7) 0.21214(7) 0.83166(10) 0.0216(4) Uani 1 1 d . A .
C36 C 0.22751(7) 0.18709(7) 0.88655(10) 0.0227(4) Uani 1 1 d . . .
H36 H 0.1976 0.1748 0.8808 0.027 Uiso 1 1 calc R A .
C37 C 0.26702(7) 0.17945(7) 0.94959(10) 0.0210(4) Uani 1 1 d . A .
C38 C 0.31046(7) 0.19942(7) 0.95791(10) 0.0224(4) Uani 1 1 d . . .
H38 H 0.3373 0.1968 1.0016 0.027 Uiso 1 1 calc R A .
C39 C 0.39507(6) 0.44286(6) 0.81859(9) 0.0159(3) Uani 1 1 d . . .
C40 C 0.35042(6) 0.45211(7) 0.76534(9) 0.0185(3) Uani 1 1 d . A .
H40 H 0.3321 0.4258 0.7376 0.022 Uiso 1 1 calc R . .
C41 C 0.33207(6) 0.49957(7) 0.75196(9) 0.0193(3) Uani 1 1 d . . .
C42 C 0.36050(7) 0.53772(7) 0.79197(10) 0.0216(4) Uani 1 1 d . A .
H42 H 0.3486 0.5702 0.7828 0.026 Uiso 1 1 calc R . .
C43 C 0.40587(6) 0.52970(7) 0.84509(9) 0.0193(3) Uani 1 1 d . . .
C44 C 0.42244(6) 0.48189(7) 0.85802(9) 0.0179(3) Uani 1 1 d . A .
H44 H 0.4530 0.4756 0.8944 0.022 Uiso 1 1 calc R . .
C45 C 0.71831(8) 0.30076(9) 0.87942(12) 0.0340(5) Uani 1 1 d . . .
C46 C 0.69264(12) 0.30980(16) 0.80257(14) 0.0734(11) Uani 1 1 d . A .
H46A H 0.6948 0.3445 0.7931 0.110 Uiso 1 1 calc R . .
H46B H 0.6592 0.3006 0.7860 0.110 Uiso 1 1 calc R . .
H46C H 0.7072 0.2902 0.7785 0.110 Uiso 1 1 calc R . .
C47 C 0.77099(10) 0.31377(13) 0.90598(19) 0.0588(8) Uani 1 1 d . A .
H47A H 0.7740 0.3472 0.8919 0.088 Uiso 1 1 calc R . .
H47B H 0.7861 0.2910 0.8863 0.088 Uiso 1 1 calc R . .
H47C H 0.7865 0.3115 0.9567 0.088 Uiso 1 1 calc R . .
C48 C 0.71580(11) 0.24576(11) 0.89371(16) 0.0514(7) Uani 1 1 d . A .
H48A H 0.7296 0.2268 0.8681 0.077 Uiso 1 1 calc R . .
H48B H 0.6826 0.2361 0.8786 0.077 Uiso 1 1 calc R . .
H48C H 0.7336 0.2394 0.9435 0.077 Uiso 1 1 calc R . .
C49 C 0.72258(8) 0.43168(10) 1.05456(12) 0.0369(5) Uani 1 1 d . . .
C50 C 0.77225(10) 0.44245(14) 1.06044(15) 0.0590(9) Uani 1 1 d . A .
H50A H 0.7874 0.4676 1.0958 0.088 Uiso 1 1 calc R . .
H50B H 0.7698 0.4540 1.0156 0.088 Uiso 1 1 calc R . .
H50C H 0.7914 0.4126 1.0737 0.088 Uiso 1 1 calc R . .
C51 C 0.72828(10) 0.40944(13) 1.12391(13) 0.0518(7) Uani 1 1 d . A .
H51A H 0.6969 0.4033 1.1221 0.078 Uiso 1 1 calc R . .
H51B H 0.7458 0.4322 1.1617 0.078 Uiso 1 1 calc R . .
H51C H 0.7458 0.3786 1.1320 0.078 Uiso 1 1 calc R . .
C52 C 0.69524(11) 0.47940(11) 1.04169(16) 0.0551(7) Uani 1 1 d . A .
H52A H 0.6630 0.4729 1.0362 0.083 Uiso 1 1 calc R . .
H52B H 0.6938 0.4947 0.9994 0.083 Uiso 1 1 calc R . .
H52C H 0.7113 0.5014 1.0812 0.083 Uiso 1 1 calc R . .
C53 C 0.59067(8) 0.01689(8) 0.99683(14) 0.0366(5) Uani 1 1 d . A .
C54 C 0.54370(11) -0.00131(12) 0.94087(17) 0.0582(8) Uani 1 1 d . . .
H54A H 0.5497 -0.0278 0.9149 0.087 Uiso 1 1 calc R A .
H54B H 0.5274 0.0255 0.9092 0.087 Uiso 1 1 calc R . .
H54C H 0.5238 -0.0134 0.9625 0.087 Uiso 1 1 calc R . .
C55 C 0.62277(15) 0.03848(13) 0.9670(2) 0.0806(11) Uani 1 1 d . . .
H55A H 0.6060 0.0648 0.9347 0.121 Uiso 1 1 calc R A .
H55B H 0.6314 0.0130 0.9423 0.121 Uiso 1 1 calc R . .
H55C H 0.6516 0.0515 1.0048 0.121 Uiso 1 1 calc R . .
C56 C 0.61652(10) -0.02785(10) 1.04103(17) 0.0526(8) Uani 1 1 d . . .
H56A H 0.6466 -0.0174 1.0787 0.079 Uiso 1 1 calc R A .
H56B H 0.6228 -0.0517 1.0118 0.079 Uiso 1 1 calc R . .
H56C H 0.5965 -0.0429 1.0606 0.079 Uiso 1 1 calc R . .
C57 C 0.59460(11) 0.07605(10) 1.22617(13) 0.0478(7) Uani 1 1 d . A .
C58 C 0.64817(15) 0.06523(18) 1.26507(19) 0.0870(14) Uani 1 1 d . . .
H58A H 0.6568 0.0607 1.3145 0.130 Uiso 1 1 calc R A .
H58B H 0.6662 0.0927 1.2591 0.130 Uiso 1 1 calc R . .
H58C H 0.6556 0.0355 1.2463 0.130 Uiso 1 1 calc R . .
C59 C 0.58411(15) 0.11957(14) 1.26148(16) 0.0712(10) Uani 1 1 d . . .
H59A H 0.5499 0.1261 1.2398 0.107 Uiso 1 1 calc R A .
H59B H 0.6012 0.1483 1.2566 0.107 Uiso 1 1 calc R . .
H59C H 0.5945 0.1123 1.3108 0.107 Uiso 1 1 calc R . .
C60 C 0.56649(18) 0.03213(15) 1.23206(19) 0.0874(13) Uani 1 1 d . . .
H60A H 0.5324 0.0390 1.2073 0.131 Uiso 1 1 calc R A .
H60B H 0.5747 0.0258 1.2811 0.131 Uiso 1 1 calc R . .
H60C H 0.5743 0.0034 1.2116 0.131 Uiso 1 1 calc R . .
C61 C 0.18701(7) 0.22138(8) 0.76195(11) 0.0268(4) Uani 1 1 d . . .
C62 C 0.18242(9) 0.27640(9) 0.74486(12) 0.0373(5) Uani 1 1 d . A .
H62A H 0.1558 0.2817 0.6993 0.056 Uiso 1 1 calc R . .
H62B H 0.2118 0.2882 0.7441 0.056 Uiso 1 1 calc R . .
H62C H 0.1767 0.2942 0.7803 0.056 Uiso 1 1 calc R . .
C63 C 0.19439(8) 0.19388(8) 0.70480(11) 0.0305(4) Uani 1 1 d . A .
H63A H 0.1669 0.1991 0.6602 0.046 Uiso 1 1 calc R . .
H63B H 0.1980 0.1589 0.7156 0.046 Uiso 1 1 calc R . .
H63C H 0.2230 0.2061 0.7021 0.046 Uiso 1 1 calc R . .
C64 C 0.14062(8) 0.20453(11) 0.76325(13) 0.0412(6) Uani 1 1 d . A .
H64A H 0.1419 0.1692 0.7715 0.062 Uiso 1 1 calc R . .
H64B H 0.1139 0.2120 0.7186 0.062 Uiso 1 1 calc R . .
H64C H 0.1363 0.2216 0.8005 0.062 Uiso 1 1 calc R . .
C65 C 0.26522(7) 0.14945(7) 1.00889(10) 0.0241(4) Uani 1 1 d . . .
C66 C 0.29899(9) 0.10557(8) 1.02382(13) 0.0346(5) Uani 1 1 d . A .
H66A H 0.2898 0.0861 0.9815 0.052 Uiso 1 1 calc R . .
H66B H 0.2970 0.0853 1.0603 0.052 Uiso 1 1 calc R . .
H66C H 0.3316 0.1173 1.0391 0.052 Uiso 1 1 calc R . .
C67 C 0.28084(8) 0.18117(9) 1.07433(12) 0.0333(5) Uani 1 1 d . A .
H67A H 0.2795 0.1618 1.1121 0.050 Uiso 1 1 calc R . .
H67B H 0.2596 0.2093 1.0647 0.050 Uiso 1 1 calc R . .
H67C H 0.3134 0.1926 1.0880 0.050 Uiso 1 1 calc R . .
C68 C 0.21540(8) 0.12954(9) 0.99123(12) 0.0357(5) Uani 1 1 d . A .
H68A H 0.2051 0.1087 0.9500 0.054 Uiso 1 1 calc R . .
H68B H 0.1932 0.1568 0.9820 0.054 Uiso 1 1 calc R . .
H68C H 0.2161 0.1104 1.0304 0.054 Uiso 1 1 calc R . .
C69 C 0.28146(7) 0.50795(8) 0.69551(10) 0.0269(4) Uani 1 1 d . A .
C70 C 0.24663(9) 0.47850(10) 0.71454(16) 0.0476(7) Uani 1 1 d . . .
H70A H 0.2540 0.4436 0.7158 0.071 Uiso 1 1 calc R A .
H70B H 0.2141 0.4843 0.6797 0.071 Uiso 1 1 calc R . .
H70C H 0.2497 0.4889 0.7602 0.071 Uiso 1 1 calc R . .
C71 C 0.26629(8) 0.56172(9) 0.68828(12) 0.0361(5) Uani 1 1 d . . .
H71A H 0.2345 0.5651 0.6502 0.054 Uiso 1 1 calc R A .
H71B H 0.2888 0.5815 0.6785 0.054 Uiso 1 1 calc R . .
H71C H 0.2659 0.5729 0.7316 0.054 Uiso 1 1 calc R . .
C72 C 0.27830(11) 0.49097(11) 0.62566(13) 0.0494(7) Uani 1 1 d . . .
H72A H 0.2865 0.4562 0.6284 0.074 Uiso 1 1 calc R A .
H72B H 0.3005 0.5099 0.6140 0.074 Uiso 1 1 calc R . .
H72C H 0.2459 0.4958 0.5897 0.074 Uiso 1 1 calc R . .
C73 C 0.43771(7) 0.57241(7) 0.88588(11) 0.0243(4) Uani 1 1 d . A .
C74 C 0.46765(11) 0.58815(12) 0.84791(19) 0.0669(9) Uani 1 1 d . . .
H74A H 0.4884 0.6153 0.8729 0.100 Uiso 1 1 calc R A .
H74B H 0.4466 0.5985 0.8006 0.100 Uiso 1 1 calc R . .
H74C H 0.4871 0.5606 0.8460 0.100 Uiso 1 1 calc R . .
C75 C 0.46924(14) 0.55799(10) 0.96006(16) 0.0785(14) Uani 1 1 d . . .
H75A H 0.4496 0.5460 0.9822 0.118 Uiso 1 1 calc R A .
H75B H 0.4875 0.5864 0.9855 0.118 Uiso 1 1 calc R . .
H75C H 0.4911 0.5322 0.9605 0.118 Uiso 1 1 calc R . .
C76 C 0.40932(8) 0.61679(8) 0.88777(14) 0.0377(5) Uani 1 1 d . . .
H76A H 0.4310 0.6427 0.9149 0.057 Uiso 1 1 calc R A .
H76B H 0.3883 0.6080 0.9092 0.057 Uiso 1 1 calc R . .
H76C H 0.3903 0.6284 0.8404 0.057 Uiso 1 1 calc R . .
C77 C 0.56487(6) 0.41575(7) 0.81147(9) 0.0176(3) Uani 1 1 d . . .
H77A H 0.5875 0.4383 0.8463 0.021 Uiso 1 1 calc R . .
H77B H 0.5832 0.3889 0.8037 0.021 Uiso 1 1 calc R . .
C78 C 0.5000 0.47243(9) 0.7500 0.0184(5) Uani 1 2 d S . .
H78A H 0.5142 0.4937 0.7914 0.022 Uiso 0.50 1 calc PR . .
H78B H 0.4858 0.4937 0.7086 0.022 Uiso 0.50 1 calc PR . .
O1A O 0.46221(12) 0.24932(12) 0.83604(16) 0.0360(8) Uani 0.70 1 d P A 1
O2A O 0.43208(15) 0.29899(12) 0.74946(17) 0.0740(11) Uani 0.70 1 d P A 1
C79A C 0.45254(14) 0.26007(15) 0.77556(18) 0.0430(8) Uani 0.70 1 d PU A 1
C80A C 0.47287(8) 0.2264(2) 0.7368(2) 0.0691(13) Uani 0.70 1 d PDU . 1
H80A H 0.4626 0.1925 0.7394 0.083 Uiso 0.70 1 calc PR . 1
H80B H 0.4584 0.2360 0.6873 0.083 Uiso 0.70 1 calc PR . 1
O1B O 0.4567(3) 0.2527(4) 0.8335(7) 0.089(5) Uiso 0.30 1 d PG A 2
O2B O 0.4812(4) 0.1884(4) 0.8436(6) 0.102(3) Uiso 0.30 1 d PG A 2
C79B C 0.47075(17) 0.2261(4) 0.8090(5) 0.081(4) Uiso 0.30 1 d PGU A 2
C80B C 0.47430(14) 0.2334(8) 0.7437(6) 0.177(9) Uiso 0.30 1 d PGDU . 2
H80C H 0.4594 0.2649 0.7228 0.212 Uiso 0.30 1 calc PR A 2
H80D H 0.4571 0.2070 0.7108 0.212 Uiso 0.30 1 calc PR A 2
O3 O 0.47929(5) 0.32048(6) 1.01503(7) 0.0276(3) Uani 1 1 d . A .
H3 H 0.4886 0.2997 1.0471 0.041 Uiso 1 1 calc R . .
O4 O 0.36151(16) 0.07309(16) 0.8033(3) 0.0941(13) Uani 0.70 1 d P . .
C81 C 0.4324(2) 0.1130(2) 0.8160(4) 0.0832(17) Uani 0.70 1 d P . .
H81A H 0.4388 0.1117 0.7751 0.125 Uiso 0.70 1 calc PR . .
H81B H 0.4483 0.0857 0.8469 0.125 Uiso 0.70 1 calc PR . .
H81C H 0.4443 0.1439 0.8406 0.125 Uiso 0.70 1 calc PR . .
C82 C 0.3786(2) 0.10965(18) 0.7932(3) 0.0658(13) Uani 0.70 1 d P . .
C83 C 0.3508(2) 0.15332(19) 0.7627(2) 0.0792(18) Uani 0.70 1 d P . .
H83A H 0.3189 0.1495 0.7601 0.119 Uiso 0.70 1 calc PR . .
H83B H 0.3486 0.1582 0.7160 0.119 Uiso 0.70 1 calc PR . .
H83C H 0.3663 0.1817 0.7917 0.119 Uiso 0.70 1 calc PR . .
O5A O 0.42566(9) 0.49514(8) 1.08053(12) 0.0609(8) Uani 0.75 1 d PG B 1
C84A C 0.40038(14) 0.42273(11) 1.01649(15) 0.0452(10) Uani 0.75 1 d PG B 1
C85A C 0.41202(7) 0.45394(8) 1.07880(10) 0.0453(9) Uani 0.75 1 d PG B 1
C86A C 0.40533(18) 0.43278(14) 1.13748(17) 0.0654(14) Uani 0.75 1 d PG B 1
O5B O 0.4067(4) 0.3544(4) 1.0625(6) 0.101(4) Uiso 0.25 1 d PG C 2
C84B C 0.3979(12) 0.4335(6) 1.0167(10) 0.136(12) Uiso 0.25 1 d PG C 2
C85B C 0.4028(4) 0.3972(4) 1.0712(6) 0.085(5) Uiso 0.25 1 d PG C 2
C86B C 0.4036(10) 0.4157(7) 1.1366(9) 0.096(7) Uiso 0.25 1 d PG C 2
O6A O 0.4166(4) 0.2103(2) 1.1282(4) 0.291(7) Uani 0.70 1 d PG D 1
C87A C 0.4157(3) 0.2924(3) 1.0969(5) 0.163(5) Uani 0.70 1 d PG D 1
C88A C 0.4394(3) 0.2453(2) 1.1271(2) 0.120(3) Uani 0.70 1 d PG D 1
C89A C 0.4915(3) 0.2430(3) 1.1541(5) 0.170(5) Uani 0.70 1 d PG D 1
O6B O 0.4666(4) 0.3158(4) 1.2003(5) 0.109(4) Uiso 0.30 1 d PG E 2
C87B C 0.4191(4) 0.2728(6) 1.0991(6) 0.070(4) Uiso 0.30 1 d PG E 2
C88B C 0.4647(3) 0.2845(3) 1.1598(5) 0.068(3) Uiso 0.30 1 d PG E 2
C89B C 0.5070(5) 0.2558(8) 1.1690(10) 0.144(11) Uiso 0.30 1 d PG E 2

loop_
_atom_site_aniso_label
_atom_site_aniso_U_11
_atom_site_aniso_U_22
_atom_site_aniso_U_33
_atom_site_aniso_U_23
_atom_site_aniso_U_13
_atom_site_aniso_U_12
Sn1 0.01744(6) 0.01382(6) 0.02205(6) 0.00135(4) 0.00919(5) -0.00057(4)
N1 0.0164(6) 0.0165(7) 0.0203(7) -0.0007(5) 0.0100(6) -0.0003(5)
N2 0.0174(7) 0.0140(7) 0.0242(7) 0.0012(6) 0.0107(6) -0.0016(5)
N3 0.0209(7) 0.0151(7) 0.0280(8) 0.0012(6) 0.0102(6) -0.0005(6)
N4 0.0198(7) 0.0185(8) 0.0278(8) 0.0036(6) 0.0103(6) 0.0008(6)
N5 0.0195(7) 0.0146(7) 0.0203(7) 0.0013(5) 0.0126(6) 0.0002(5)
C1 0.0186(7) 0.0126(7) 0.0180(7) -0.0016(6) 0.0100(6) -0.0014(6)
C2 0.0196(7) 0.0137(8) 0.0193(8) -0.0015(6) 0.0123(6) -0.0003(6)
C3 0.0181(7) 0.0164(8) 0.0178(7) -0.0028(6) 0.0101(6) -0.0011(6)
C4 0.0183(7) 0.0168(8) 0.0185(8) -0.0030(6) 0.0103(6) -0.0017(6)
C5 0.0176(8) 0.0208(9) 0.0195(8) -0.0021(7) 0.0092(6) -0.0008(6)
C6 0.0186(8) 0.0219(9) 0.0224(8) 0.0003(7) 0.0088(7) 0.0014(7)
C7 0.0195(8) 0.0282(10) 0.0292(10) 0.0051(8) 0.0087(7) 0.0032(7)
C8 0.0226(9) 0.0259(10) 0.0324(10) 0.0064(8) 0.0100(8) 0.0048(7)
C9 0.0218(9) 0.0203(9) 0.0275(9) 0.0031(7) 0.0096(7) 0.0031(7)
C10 0.0248(9) 0.0175(9) 0.0296(10) 0.0027(7) 0.0113(8) 0.0028(7)
C11 0.0255(9) 0.0153(8) 0.0305(10) 0.0022(7) 0.0127(8) 0.0000(7)
C12 0.0298(10) 0.0148(9) 0.0429(11) 0.0039(8) 0.0162(9) -0.0006(7)
C13 0.0283(9) 0.0173(9) 0.0416(11) 0.0030(8) 0.0165(9) -0.0033(7)
C14 0.0235(9) 0.0158(8) 0.0288(9) 0.0013(7) 0.0125(7) -0.0026(7)
C15 0.0209(8) 0.0172(8) 0.0252(9) 0.0002(7) 0.0120(7) -0.0031(6)
C16 0.0191(8) 0.0176(8) 0.0211(8) -0.0008(6) 0.0100(7) -0.0035(6)
C17 0.0196(8) 0.0198(9) 0.0228(8) -0.0002(7) 0.0123(7) -0.0013(6)
C18 0.0206(8) 0.0172(8) 0.0230(8) -0.0003(7) 0.0135(7) 0.0002(6)
C19 0.0188(7) 0.0139(8) 0.0187(8) -0.0017(6) 0.0100(6) -0.0002(6)
C20 0.0184(7) 0.0128(8) 0.0175(7) -0.0010(6) 0.0102(6) -0.0001(6)
C21 0.0169(8) 0.0255(9) 0.0205(8) 0.0043(7) 0.0093(7) 0.0014(7)
C22 0.0236(9) 0.0277(10) 0.0221(9) 0.0030(7) 0.0107(7) 0.0048(7)
C23 0.0237(9) 0.0345(11) 0.0257(9) 0.0103(8) 0.0153(7) 0.0097(8)
C24 0.0193(8) 0.0415(12) 0.0276(9) 0.0109(9) 0.0119(7) 0.0010(8)
C25 0.0238(9) 0.0356(11) 0.0236(9) 0.0030(8) 0.0109(8) -0.0055(8)
C26 0.0237(9) 0.0309(10) 0.0251(9) -0.0012(8) 0.0149(7) -0.0036(7)
C27 0.0230(9) 0.0182(9) 0.0353(10) 0.0050(8) 0.0108(8) 0.0020(7)
C28 0.0266(9) 0.0223(10) 0.0342(10) 0.0037(8) 0.0134(8) 0.0020(7)
C29 0.0228(9) 0.0195(9) 0.0431(12) -0.0002(8) 0.0128(8) -0.0002(7)
C30 0.0281(10) 0.0189(9) 0.0411(12) 0.0072(8) 0.0075(9) 0.0029(7)
C31 0.0326(11) 0.0288(11) 0.0321(11) 0.0062(9) 0.0077(9) 0.0010(8)
C32 0.0333(10) 0.0234(10) 0.0325(10) 0.0001(8) 0.0116(9) 0.0029(8)
C33 0.0214(8) 0.0142(8) 0.0298(9) 0.0000(7) 0.0130(7) -0.0031(6)
C34 0.0249(9) 0.0166(8) 0.0263(9) 0.0012(7) 0.0132(7) -0.0029(7)
C35 0.0234(8) 0.0174(8) 0.0253(9) -0.0028(7) 0.0119(7) -0.0028(7)
C36 0.0237(8) 0.0182(9) 0.0295(9) -0.0034(7) 0.0147(7) -0.0049(7)
C37 0.0264(9) 0.0137(8) 0.0274(9) -0.0008(7) 0.0157(7) -0.0028(7)
C38 0.0232(9) 0.0173(8) 0.0264(9) 0.0023(7) 0.0103(7) -0.0014(7)
C39 0.0192(7) 0.0133(8) 0.0207(8) 0.0008(6) 0.0137(6) 0.0011(6)
C40 0.0204(8) 0.0177(8) 0.0195(8) -0.0014(6) 0.0106(7) -0.0013(6)
C41 0.0198(8) 0.0198(8) 0.0194(8) 0.0016(7) 0.0095(7) 0.0021(6)
C42 0.0249(9) 0.0158(8) 0.0243(9) 0.0008(7) 0.0109(7) 0.0036(7)
C43 0.0206(8) 0.0167(8) 0.0225(8) -0.0024(7) 0.0109(7) -0.0002(6)
C44 0.0175(7) 0.0173(8) 0.0207(8) -0.0006(6) 0.0098(6) 0.0009(6)
C45 0.0310(10) 0.0457(13) 0.0327(11) 0.0106(9) 0.0206(9) 0.0171(9)
C46 0.081(2) 0.119(3) 0.0317(13) 0.0239(15) 0.0348(13) 0.066(2)
C47 0.0444(14) 0.070(2) 0.080(2) 0.0029(17) 0.0443(15) 0.0122(14)
C48 0.0656(17) 0.0464(16) 0.0558(16) 0.0026(13) 0.0389(14) 0.0149(13)
C49 0.0299(10) 0.0509(14) 0.0306(11) -0.0037(10) 0.0137(9) -0.0172(10)
C50 0.0430(14) 0.092(2) 0.0434(14) -0.0111(15) 0.0201(12) -0.0362(15)
C51 0.0507(15) 0.074(2) 0.0286(12) -0.0043(12) 0.0155(11) -0.0255(14)
C52 0.0634(18) 0.0464(16) 0.0529(16) -0.0143(13) 0.0228(14) -0.0221(14)
C53 0.0358(11) 0.0240(10) 0.0537(14) -0.0020(10) 0.0228(10) 0.0044(9)
C54 0.0545(17) 0.0488(16) 0.0564(17) -0.0183(14) 0.0098(14) 0.0127(13)
C55 0.113(2) 0.0428(17) 0.140(3) -0.0043(19) 0.105(2) 0.0026(18)
C56 0.0452(14) 0.0284(13) 0.0697(19) -0.0061(12) 0.0112(13) 0.0103(11)
C57 0.0593(16) 0.0422(14) 0.0321(12) 0.0093(11) 0.0105(11) 0.0084(12)
C58 0.078(3) 0.107(3) 0.0441(18) 0.005(2) -0.0036(17) 0.030(2)
C59 0.107(3) 0.066(2) 0.0370(15) 0.0049(14) 0.0271(17) 0.013(2)
C60 0.140(4) 0.072(2) 0.0502(19) 0.0138(17) 0.041(2) -0.024(2)
C61 0.0239(9) 0.0289(10) 0.0266(9) -0.0016(8) 0.0099(8) -0.0040(7)
C62 0.0387(12) 0.0319(12) 0.0313(11) 0.0005(9) 0.0055(9) 0.0053(9)
C63 0.0335(10) 0.0303(11) 0.0280(10) -0.0049(8) 0.0134(8) -0.0081(8)
C64 0.0242(10) 0.0647(17) 0.0336(11) -0.0002(11) 0.0115(9) -0.0063(10)
C65 0.0301(9) 0.0198(9) 0.0276(9) 0.0003(7) 0.0171(8) -0.0046(7)
C66 0.0475(12) 0.0247(10) 0.0399(12) 0.0088(9) 0.0267(10) 0.0051(9)
C67 0.0428(11) 0.0324(11) 0.0327(11) -0.0048(9) 0.0240(9) -0.0098(9)
C68 0.0377(11) 0.0369(12) 0.0380(11) 0.0040(10) 0.0215(9) -0.0124(9)
C69 0.0249(9) 0.0243(10) 0.0241(9) 0.0011(7) 0.0036(8) 0.0039(7)
C70 0.0257(11) 0.0448(15) 0.0612(17) 0.0109(13) 0.0084(11) -0.0008(10)
C71 0.0345(11) 0.0310(11) 0.0322(11) 0.0010(9) 0.0044(9) 0.0093(9)
C72 0.0558(16) 0.0484(16) 0.0280(12) -0.0075(11) 0.0029(11) 0.0149(12)
C73 0.0224(9) 0.0171(9) 0.0308(10) -0.0051(7) 0.0092(8) -0.0004(7)
C74 0.0692(16) 0.0623(18) 0.103(2) -0.0524(17) 0.0690(17) -0.0424(15)
C75 0.094(3) 0.0212(12) 0.0504(17) 0.0035(12) -0.0341(16) -0.0088(14)
C76 0.0324(11) 0.0258(11) 0.0454(13) -0.0143(10) 0.0080(10) 0.0035(9)
C77 0.0171(7) 0.0187(8) 0.0194(8) -0.0008(6) 0.0102(6) -0.0013(6)
C78 0.0206(11) 0.0146(11) 0.0257(12) 0.000 0.0156(10) 0.000
O1A 0.0500(14) 0.0398(15) 0.0292(12) -0.0221(10) 0.0274(11) -0.0189(11)
O2A 0.105(3) 0.0470(18) 0.0408(16) -0.0006(14) 0.0038(17) -0.0002(18)
C79A 0.0515(19) 0.049(2) 0.0274(15) -0.0085(14) 0.0160(14) -0.0071(16)
C80A 0.090(3) 0.088(3) 0.043(2) -0.018(2) 0.041(2) 0.000(2)
O3 0.0332(7) 0.0274(7) 0.0232(7) -0.0028(6) 0.0133(6) -0.0027(6)
O4 0.102(3) 0.069(3) 0.120(3) 0.037(2) 0.056(3) 0.011(2)
C81 0.097(4) 0.062(3) 0.098(4) -0.006(3) 0.049(4) 0.002(3)
C82 0.092(4) 0.046(3) 0.059(3) 0.006(2) 0.033(3) 0.010(2)
C83 0.101(4) 0.061(3) 0.043(2) -0.007(2) 0.000(2) 0.032(3)
O5A 0.0708(19) 0.0503(16) 0.0520(16) -0.0256(13) 0.0176(14) -0.0060(14)
C84A 0.0370(17) 0.054(2) 0.0445(19) -0.0259(16) 0.0174(14) -0.0118(15)
C85A 0.0282(15) 0.062(2) 0.0417(18) -0.0212(16) 0.0111(13) -0.0026(14)
C86A 0.053(2) 0.101(4) 0.051(2) -0.019(3) 0.0311(19) -0.020(3)
O6A 0.44(2) 0.183(10) 0.199(10) -0.010(8) 0.092(11) -0.123(11)
C87A 0.215(12) 0.110(7) 0.187(10) 0.093(7) 0.108(9) 0.066(7)
C88A 0.214(10) 0.072(4) 0.060(4) 0.012(3) 0.046(5) 0.010(5)
C89A 0.192(8) 0.214(11) 0.090(5) 0.042(6) 0.049(6) 0.161(9)

loop_
_atom_type_symbol
_atom_type_description
_atom_type_scat_dispersion_real
_atom_type_scat_dispersion_imag
_atom_type_scat_source
C C 0.0015 0.0009 'International Tables Vol C Tables 4.2.6.8 and 6.1.1.4'
H H 0.0000 0.0000 'International Tables Vol C Tables 4.2.6.8 and 6.1.1.4'
N N 0.0030 0.0019 'International Tables Vol C Tables 4.2.6.8 and 6.1.1.4'
O O 0.0056 0.0036 'International Tables Vol C Tables 4.2.6.8 and 6.1.1.4'
Sn Sn -1.1587 0.9299 'International Tables Vol C Tables 4.2.6.8 and 6.1.1.4'

loop_
_geom_angle_atom_site_label_1
_geom_angle_atom_site_label_2
_geom_angle_atom_site_label_3
_geom_angle
_geom_angle_site_symmetry_1
_geom_angle_site_symmetry_3
O3 Sn1 O1B 176.7(3) . .
O3 Sn1 N4 92.91(6) . .
O1B Sn1 N4 89.0(3) . .
O3 Sn1 N2 90.07(6) . .
O1B Sn1 N2 88.0(3) . .
N4 Sn1 N2 177.02(6) . .
O3 Sn1 N3 91.02(6) . .
O1B Sn1 N3 86.3(3) . .
N4 Sn1 N3 90.53(6) . .
N2 Sn1 N3 89.37(6) . .
O3 Sn1 N1 94.00(6) . .
O1B Sn1 N1 88.7(3) . .
N4 Sn1 N1 88.69(6) . .
N2 Sn1 N1 91.16(6) . .
N3 Sn1 N1 174.95(6) . .
O3 Sn1 O1A 175.65(11) . .
O1B Sn1 O1A 4.9(3) . .
N4 Sn1 O1A 84.23(11) . .
N2 Sn1 O1A 92.79(11) . .
N3 Sn1 O1A 85.74(10) . .
N1 Sn1 O1A 89.21(10) . .
C1 N1 C4 108.65(14) . .
C1 N1 Sn1 122.42(11) . .
C4 N1 Sn1 127.19(12) . .
C16 N2 C19 108.88(14) . .
C16 N2 Sn1 124.48(12) . .
C19 N2 Sn1 122.57(11) . .
C11 N3 C14 108.50(16) . .
C11 N3 Sn1 124.79(13) . .
C14 N3 Sn1 126.26(13) . .
C6 N4 C9 108.69(15) . .
C6 N4 Sn1 126.02(13) . .
C9 N4 Sn1 125.19(13) . .
C2 N5 C78 107.79(13) . .
C2 N5 C77 111.19(14) . 2_656
C78 N5 C77 110.56(12) . 2_656
N1 C1 C20 125.80(16) . .
N1 C1 C2 107.63(14) . .
C20 C1 C2 126.38(16) . .
C3 C2 N5 125.79(16) . .
C3 C2 C1 108.61(15) . .
N5 C2 C1 125.44(15) . .
C2 C3 C4 106.44(15) . .
C2 C3 C77 120.92(16) . .
C4 C3 C77 132.39(15) . .
N1 C4 C5 123.37(16) . .
N1 C4 C3 108.37(15) . .
C5 C4 C3 128.25(16) . .
C4 C5 C6 126.48(16) . .
C4 C5 C21 119.60(16) . .
C6 C5 C21 113.92(16) . .
N4 C6 C5 126.27(16) . .
N4 C6 C7 107.58(16) . .
C5 C6 C7 126.03(17) . .
C8 C7 C6 108.01(17) . .
C8 C7 H7 126.0 . .
C6 C7 H7 126.0 . .
C7 C8 C9 107.44(17) . .
C7 C8 H8 126.3 . .
C9 C8 H8 126.3 . .
N4 C9 C10 125.73(18) . .
N4 C9 C8 108.23(17) . .
C10 C9 C8 125.96(18) . .
C11 C10 C9 126.88(18) . .
C11 C10 C27 116.05(17) . .
C9 C10 C27 117.02(17) . .
N3 C11 C10 126.21(18) . .
N3 C11 C12 108.31(17) . .
C10 C11 C12 125.48(18) . .
C13 C12 C11 107.70(18) . .
C13 C12 H12 126.2 . .
C11 C12 H12 126.2 . .
C12 C13 C14 107.58(17) . .
C12 C13 H13 126.2 . .
C14 C13 H13 126.2 . .
N3 C14 C15 124.93(17) . .
N3 C14 C13 107.87(16) . .
C15 C14 C13 127.14(18) . .
C16 C15 C14 125.56(17) . .
C16 C15 C33 116.93(16) . .
C14 C15 C33 117.51(16) . .
N2 C16 C15 126.12(17) . .
N2 C16 C17 107.75(15) . .
C15 C16 C17 126.13(16) . .
C18 C17 C16 108.03(16) . .
C18 C17 H17 126.0 . .
C16 C17 H17 126.0 . .
C17 C18 C19 107.52(16) . .
C17 C18 H18 126.2 . .
C19 C18 H18 126.2 . .
N2 C19 C20 125.35(16) . .
N2 C19 C18 107.78(15) . .
C20 C19 C18 126.82(16) . .
C19 C20 C1 125.26(16) . .
C19 C20 C39 117.26(15) . .
C1 C20 C39 117.12(15) . .
C22 C21 C26 119.68(17) . .
C22 C21 C5 120.12(17) . .
C26 C21 C5 119.71(17) . .
C21 C22 C23 120.93(19) . .
C21 C22 H22 119.5 . .
C23 C22 H22 119.5 . .
C24 C23 C22 118.03(19) . .
C24 C23 C45 122.70(19) . .
C22 C23 C45 119.3(2) . .
C23 C24 C25 122.57(18) . .
C23 C24 H24 118.7 . .
C25 C24 H24 118.7 . .
C24 C25 C26 117.8(2) . .
C24 C25 C49 122.43(19) . .
C26 C25 C49 119.57(19) . .
C21 C26 C25 120.92(19) . .
C21 C26 H26 119.5 . .
C25 C26 H26 119.5 . .
C28 C27 C32 120.22(19) . .
C28 C27 C10 119.64(19) . .
C32 C27 C10 120.12(19) . .
C27 C28 C29 121.0(2) . .
C27 C28 H28 119.5 . .
C29 C28 H28 119.5 . .
C30 C29 C28 117.9(2) . .
C30 C29 C53 123.0(2) . .
C28 C29 C53 119.1(2) . .
C29 C30 C31 122.4(2) . .
C29 C30 H30 118.8 . .
C31 C30 H30 118.8 . .
C32 C31 C30 118.2(2) . .
C32 C31 C57 122.0(2) . .
C30 C31 C57 119.8(2) . .
C27 C32 C31 120.4(2) . .
C27 C32 H32 119.8 . .
C31 C32 H32 119.8 . .
C38 C33 C34 118.94(17) . .
C38 C33 C15 121.70(17) . .
C34 C33 C15 119.35(17) . .
C35 C34 C33 121.35(18) . .
C35 C34 H34 119.3 . .
C33 C34 H34 119.3 . .
C36 C35 C34 117.92(18) . .
C36 C35 C61 123.18(17) . .
C34 C35 C61 118.89(17) . .
C35 C36 C37 122.41(17) . .
C35 C36 H36 118.8 . .
C37 C36 H36 118.8 . .
C36 C37 C38 117.93(17) . .
C36 C37 C65 123.11(17) . .
C38 C37 C65 118.94(17) . .
C33 C38 C37 121.25(18) . .
C33 C38 H38 119.4 . .
C37 C38 H38 119.4 . .
C40 C39 C44 119.29(16) . .
C40 C39 C20 122.74(16) . .
C44 C39 C20 117.84(15) . .
C39 C40 C41 120.94(17) . .
C39 C40 H40 119.5 . .
C41 C40 H40 119.5 . .
C42 C41 C40 118.23(16) . .
C42 C41 C69 122.34(17) . .
C40 C41 C69 119.42(17) . .
C43 C42 C41 122.16(17) . .
C43 C42 H42 118.9 . .
C41 C42 H42 118.9 . .
C44 C43 C42 117.95(17) . .
C44 C43 C73 120.59(16) . .
C42 C43 C73 121.39(16) . .
C43 C44 C39 121.39(16) . .
C43 C44 H44 119.3 . .
C39 C44 H44 119.3 . .
C46 C45 C47 110.3(2) . .
C46 C45 C23 108.85(19) . .
C47 C45 C23 111.9(2) . .
C46 C45 C48 109.1(3) . .
C47 C45 C48 106.9(2) . .
C23 C45 C48 109.76(19) . .
C45 C46 H46A 109.5 . .
C45 C46 H46B 109.5 . .
H46A C46 H46B 109.5 . .
C45 C46 H46C 109.5 . .
H46A C46 H46C 109.5 . .
H46B C46 H46C 109.5 . .
C45 C47 H47A 109.5 . .
C45 C47 H47B 109.5 . .
H47A C47 H47B 109.5 . .
C45 C47 H47C 109.5 . .
H47A C47 H47C 109.5 . .
H47B C47 H47C 109.5 . .
C45 C48 H48A 109.5 . .
C45 C48 H48B 109.5 . .
H48A C48 H48B 109.5 . .
C45 C48 H48C 109.5 . .
H48A C48 H48C 109.5 . .
H48B C48 H48C 109.5 . .
C52 C49 C50 108.6(2) . .
C52 C49 C51 109.7(2) . .
C50 C49 C51 107.8(2) . .
C52 C49 C25 110.8(2) . .
C50 C49 C25 112.4(2) . .
C51 C49 C25 107.4(2) . .
C49 C50 H50A 109.5 . .
C49 C50 H50B 109.5 . .
H50A C50 H50B 109.5 . .
C49 C50 H50C 109.5 . .
H50A C50 H50C 109.5 . .
H50B C50 H50C 109.5 . .
C49 C51 H51A 109.5 . .
C49 C51 H51B 109.5 . .
H51A C51 H51B 109.5 . .
C49 C51 H51C 109.5 . .
H51A C51 H51C 109.5 . .
H51B C51 H51C 109.5 . .
C49 C52 H52A 109.5 . .
C49 C52 H52B 109.5 . .
H52A C52 H52B 109.5 . .
C49 C52 H52C 109.5 . .
H52A C52 H52C 109.5 . .
H52B C52 H52C 109.5 . .
C55 C53 C54 112.6(3) . .
C55 C53 C29 108.7(2) . .
C54 C53 C29 109.4(2) . .
C55 C53 C56 107.4(2) . .
C54 C53 C56 107.0(2) . .
C29 C53 C56 111.7(2) . .
C53 C54 H54A 109.5 . .
C53 C54 H54B 109.5 . .
H54A C54 H54B 109.5 . .
C53 C54 H54C 109.5 . .
H54A C54 H54C 109.5 . .
H54B C54 H54C 109.5 . .
C53 C55 H55A 109.5 . .
C53 C55 H55B 109.5 . .
H55A C55 H55B 109.5 . .
C53 C55 H55C 109.5 . .
H55A C55 H55C 109.5 . .
H55B C55 H55C 109.5 . .
C53 C56 H56A 109.5 . .
C53 C56 H56B 109.5 . .
H56A C56 H56B 109.5 . .
C53 C56 H56C 109.5 . .
H56A C56 H56C 109.5 . .
H56B C56 H56C 109.5 . .
C59 C57 C60 108.8(3) . .
C59 C57 C31 112.8(2) . .
C60 C57 C31 109.3(2) . .
C59 C57 C58 107.4(3) . .
C60 C57 C58 109.5(3) . .
C31 C57 C58 109.0(3) . .
C57 C58 H58A 109.5 . .
C57 C58 H58B 109.5 . .
H58A C58 H58B 109.5 . .
C57 C58 H58C 109.5 . .
H58A C58 H58C 109.5 . .
H58B C58 H58C 109.5 . .
C57 C59 H59A 109.5 . .
C57 C59 H59B 109.5 . .
H59A C59 H59B 109.5 . .
C57 C59 H59C 109.5 . .
H59A C59 H59C 109.5 . .
H59B C59 H59C 109.5 . .
C57 C60 H60A 109.5 . .
C57 C60 H60B 109.5 . .
H60A C60 H60B 109.5 . .
C57 C60 H60C 109.5 . .
H60A C60 H60C 109.5 . .
H60B C60 H60C 109.5 . .
C64 C61 C63 109.57(18) . .
C64 C61 C35 112.02(18) . .
C63 C61 C35 108.55(17) . .
C64 C61 C62 107.9(2) . .
C63 C61 C62 108.75(19) . .
C35 C61 C62 110.04(17) . .
C61 C62 H62A 109.5 . .
C61 C62 H62B 109.5 . .
H62A C62 H62B 109.5 . .
C61 C62 H62C 109.5 . .
H62A C62 H62C 109.5 . .
H62B C62 H62C 109.5 . .
C61 C63 H63A 109.5 . .
C61 C63 H63B 109.5 . .
H63A C63 H63B 109.5 . .
C61 C63 H63C 109.5 . .
H63A C63 H63C 109.5 . .
H63B C63 H63C 109.5 . .
C61 C64 H64A 109.5 . .
C61 C64 H64B 109.5 . .
H64A C64 H64B 109.5 . .
C61 C64 H64C 109.5 . .
H64A C64 H64C 109.5 . .
H64B C64 H64C 109.5 . .
C37 C65 C68 112.51(17) . .
C37 C65 C67 109.82(16) . .
C68 C65 C67 108.34(18) . .
C37 C65 C66 108.87(16) . .
C68 C65 C66 107.77(18) . .
C67 C65 C66 109.47(18) . .
C65 C66 H66A 109.5 . .
C65 C66 H66B 109.5 . .
H66A C66 H66B 109.5 . .
C65 C66 H66C 109.5 . .
H66A C66 H66C 109.5 . .
H66B C66 H66C 109.5 . .
C65 C67 H67A 109.5 . .
C65 C67 H67B 109.5 . .
H67A C67 H67B 109.5 . .
C65 C67 H67C 109.5 . .
H67A C67 H67C 109.5 . .
H67B C67 H67C 109.5 . .
C65 C68 H68A 109.5 . .
C65 C68 H68B 109.5 . .
H68A C68 H68B 109.5 . .
C65 C68 H68C 109.5 . .
H68A C68 H68C 109.5 . .
H68B C68 H68C 109.5 . .
C72 C69 C71 107.91(19) . .
C72 C69 C41 109.42(19) . .
C71 C69 C41 113.01(17) . .
C72 C69 C70 110.1(2) . .
C71 C69 C70 107.8(2) . .
C41 C69 C70 108.58(18) . .
C69 C70 H70A 109.5 . .
C69 C70 H70B 109.5 . .
H70A C70 H70B 109.5 . .
C69 C70 H70C 109.5 . .
H70A C70 H70C 109.5 . .
H70B C70 H70C 109.5 . .
C69 C71 H71A 109.5 . .
C69 C71 H71B 109.5 . .
H71A C71 H71B 109.5 . .
C69 C71 H71C 109.5 . .
H71A C71 H71C 109.5 . .
H71B C71 H71C 109.5 . .
C69 C72 H72A 109.5 . .
C69 C72 H72B 109.5 . .
H72A C72 H72B 109.5 . .
C69 C72 H72C 109.5 . .
H72A C72 H72C 109.5 . .
H72B C72 H72C 109.5 . .
C75 C73 C76 107.8(2) . .
C75 C73 C43 111.33(18) . .
C76 C73 C43 112.46(16) . .
C75 C73 C74 110.9(3) . .
C76 C73 C74 106.6(2) . .
C43 C73 C74 107.78(18) . .
C73 C74 H74A 109.5 . .
C73 C74 H74B 109.5 . .
H74A C74 H74B 109.5 . .
C73 C74 H74C 109.5 . .
H74A C74 H74C 109.5 . .
H74B C74 H74C 109.5 . .
C73 C75 H75A 109.5 . .
C73 C75 H75B 109.5 . .
H75A C75 H75B 109.5 . .
C73 C75 H75C 109.5 . .
H75A C75 H75C 109.5 . .
H75B C75 H75C 109.5 . .
C73 C76 H76A 109.5 . .
C73 C76 H76B 109.5 . .
H76A C76 H76B 109.5 . .
C73 C76 H76C 109.5 . .
H76A C76 H76C 109.5 . .
H76B C76 H76C 109.5 . .
N5 C77 C3 109.64(14) 2_656 .
N5 C77 H77A 109.7 2_656 .
C3 C77 H77A 109.7 . .
N5 C77 H77B 109.7 2_656 .
C3 C77 H77B 109.7 . .
H77A C77 H77B 108.2 . .
N5 C78 N5 112.2(2) . 2_656
N5 C78 H78A 109.2 . .
N5 C78 H78A 109.2 2_656 .
N5 C78 H78B 109.2 . .
N5 C78 H78B 109.2 2_656 .
H78A C78 H78B 107.9 . .
C79A O1A Sn1 135.5(3) . .
O1A C79A O2A 121.5(4) . .
O1A C79A C80A 116.6(4) . .
O2A C79A C80A 121.4(4) . .
C80A C80A C79A 116.5(3) 2_656 .
C80A C80A H80A 108.2 2_656 .
C79A C80A H80A 108.2 . .
C80A C80A H80B 108.2 2_656 .
C79A C80A H80B 108.2 . .
H80A C80A H80B 107.3 . .
C79B O1B Sn1 144.3(6) . .
O1B C79B O2B 109.2 . .
O1B C79B C80B 125.2 . .
O2B C79B C80B 125.5 . .
C79B C80B C80B 110.1(10) . 2_656
C79B C80B H80C 109.6 . .
C80B C80B H80C 109.6 2_656 .
C79B C80B H80D 109.6 . .
C80B C80B H80D 109.6 2_656 .
H80C C80B H80D 108.2 . .
Sn1 O3 H3 109.5 . .
C82 C81 H81A 109.5 . .
C82 C81 H81B 109.5 . .
H81A C81 H81B 109.5 . .
C82 C81 H81C 109.5 . .
H81A C81 H81C 109.5 . .
H81B C81 H81C 109.5 . .
O4 C82 C83 122.8(6) . .
O4 C82 C81 120.3(5) . .
C83 C82 C81 116.8(5) . .
C82 C83 H83A 109.5 . .
C82 C83 H83B 109.5 . .
H83A C83 H83B 109.5 . .
C82 C83 H83C 109.5 . .
H83A C83 H83C 109.5 . .
H83B C83 H83C 109.5 . .
O5A C85A C86A 121.4 . .
O5A C85A C84A 120.9 . .
C86A C85A C84A 117.7 . .
O5B C85B C86B 121.4 . .
O5B C85B C84B 120.9 . .
C86B C85B C84B 117.7 . .
O6A C88A C89A 121.4 . .
O6A C88A C87A 120.9 . .
C89A C88A C87A 117.7 . .
O6B C88B C89B 121.4 . .
O6B C88B C87B 120.9 . .
C89B C88B C87B 117.7 . .

loop_
_geom_bond_atom_site_label_1
_geom_bond_atom_site_label_2
_geom_bond_distance
_geom_bond_site_symmetry_2
Sn1 O3 2.0158(15) .
Sn1 O1B 2.063(12) .
Sn1 N4 2.0910(16) .
Sn1 N2 2.0933(15) .
Sn1 N3 2.0985(17) .
Sn1 N1 2.0994(15) .
Sn1 O1A 2.103(2) .
N1 C1 1.371(2) .
N1 C4 1.392(2) .
N2 C16 1.378(2) .
N2 C19 1.378(2) .
N3 C11 1.375(2) .
N3 C14 1.380(2) .
N4 C6 1.376(2) .
N4 C9 1.377(2) .
N5 C2 1.411(2) .
N5 C78 1.473(2) .
N5 C77 1.492(2) 2_656
C1 C20 1.419(2) .
C1 C2 1.445(2) .
C2 C3 1.372(2) .
C3 C4 1.447(2) .
C3 C77 1.519(2) .
C4 C5 1.404(2) .
C5 C6 1.415(3) .
C5 C21 1.505(2) .
C6 C7 1.439(3) .
C7 C8 1.362(3) .
C7 H7 0.9500 .
C8 C9 1.433(3) .
C8 H8 0.9500 .
C9 C10 1.410(3) .
C10 C11 1.405(3) .
C10 C27 1.505(3) .
C11 C12 1.434(3) .
C12 C13 1.365(3) .
C12 H12 0.9500 .
C13 C14 1.440(3) .
C13 H13 0.9500 .
C14 C15 1.415(3) .
C15 C16 1.409(3) .
C15 C33 1.495(2) .
C16 C17 1.440(3) .
C17 C18 1.361(3) .
C17 H17 0.9500 .
C18 C19 1.445(2) .
C18 H18 0.9500 .
C19 C20 1.409(2) .
C20 C39 1.495(2) .
C21 C22 1.391(3) .
C21 C26 1.391(3) .
C22 C23 1.400(3) .
C22 H22 0.9500 .
C23 C24 1.391(3) .
C23 C45 1.536(3) .
C24 C25 1.397(3) .
C24 H24 0.9500 .
C25 C26 1.401(3) .
C25 C49 1.542(3) .
C26 H26 0.9500 .
C27 C28 1.385(3) .
C27 C32 1.395(3) .
C28 C29 1.406(3) .
C28 H28 0.9500 .
C29 C30 1.389(3) .
C29 C53 1.534(3) .
C30 C31 1.405(3) .
C30 H30 0.9500 .
C31 C32 1.399(3) .
C31 C57 1.535(3) .
C32 H32 0.9500 .
C33 C38 1.390(3) .
C33 C34 1.400(3) .
C34 C35 1.396(3) .
C34 H34 0.9500 .
C35 C36 1.393(3) .
C35 C61 1.540(3) .
C36 C37 1.395(3) .
C36 H36 0.9500 .
C37 C38 1.401(3) .
C37 C65 1.531(3) .
C38 H38 0.9500 .
C39 C40 1.390(2) .
C39 C44 1.400(2) .
C40 C41 1.399(3) .
C40 H40 0.9500 .
C41 C42 1.398(3) .
C41 C69 1.536(3) .
C42 C43 1.398(3) .
C42 H42 0.9500 .
C43 C44 1.391(2) .
C43 C73 1.539(3) .
C44 H44 0.9500 .
C45 C46 1.504(3) .
C45 C47 1.533(4) .
C45 C48 1.545(4) .
C46 H46A 0.9800 .
C46 H46B 0.9800 .
C46 H46C 0.9800 .
C47 H47A 0.9800 .
C47 H47B 0.9800 .
C47 H47C 0.9800 .
C48 H48A 0.9800 .
C48 H48B 0.9800 .
C48 H48C 0.9800 .
C49 C52 1.520(4) .
C49 C50 1.530(3) .
C49 C51 1.539(3) .
C50 H50A 0.9800 .
C50 H50B 0.9800 .
C50 H50C 0.9800 .
C51 H51A 0.9800 .
C51 H51B 0.9800 .
C51 H51C 0.9800 .
C52 H52A 0.9800 .
C52 H52B 0.9800 .
C52 H52C 0.9800 .
C53 C55 1.521(4) .
C53 C54 1.522(4) .
C53 C56 1.545(4) .
C54 H54A 0.9800 .
C54 H54B 0.9800 .
C54 H54C 0.9800 .
C55 H55A 0.9800 .
C55 H55B 0.9800 .
C55 H55C 0.9800 .
C56 H56A 0.9800 .
C56 H56B 0.9800 .
C56 H56C 0.9800 .
C57 C59 1.520(5) .
C57 C60 1.526(5) .
C57 C58 1.542(5) .
C58 H58A 0.9800 .
C58 H58B 0.9800 .
C58 H58C 0.9800 .
C59 H59A 0.9800 .
C59 H59B 0.9800 .
C59 H59C 0.9800 .
C60 H60A 0.9800 .
C60 H60B 0.9800 .
C60 H60C 0.9800 .
C61 C64 1.532(3) .
C61 C63 1.534(3) .
C61 C62 1.542(3) .
C62 H62A 0.9800 .
C62 H62B 0.9800 .
C62 H62C 0.9800 .
C63 H63A 0.9800 .
C63 H63B 0.9800 .
C63 H63C 0.9800 .
C64 H64A 0.9800 .
C64 H64B 0.9800 .
C64 H64C 0.9800 .
C65 C68 1.534(3) .
C65 C67 1.536(3) .
C65 C66 1.539(3) .
C66 H66A 0.9800 .
C66 H66B 0.9800 .
C66 H66C 0.9800 .
C67 H67A 0.9800 .
C67 H67B 0.9800 .
C67 H67C 0.9800 .
C68 H68A 0.9800 .
C68 H68B 0.9800 .
C68 H68C 0.9800 .
C69 C72 1.525(3) .
C69 C71 1.534(3) .
C69 C70 1.543(3) .
C70 H70A 0.9800 .
C70 H70B 0.9800 .
C70 H70C 0.9800 .
C71 H71A 0.9800 .
C71 H71B 0.9800 .
C71 H71C 0.9800 .
C72 H72A 0.9800 .
C72 H72B 0.9800 .
C72 H72C 0.9800 .
C73 C75 1.513(3) .
C73 C76 1.515(3) .
C73 C74 1.541(3) .
C74 H74A 0.9800 .
C74 H74B 0.9800 .
C74 H74C 0.9800 .
C75 H75A 0.9800 .
C75 H75B 0.9800 .
C75 H75C 0.9800 .
C76 H76A 0.9800 .
C76 H76B 0.9800 .
C76 H76C 0.9800 .
C77 N5 1.492(2) 2_656
C77 H77A 0.9900 .
C77 H77B 0.9900 .
C78 N5 1.473(2) 2_656
C78 H78A 0.9900 .
C78 H78B 0.9900 .
O1A C79A 1.229(5) .
O2A C79A 1.244(5) .
C79A C80A 1.547(6) .
C80A C80A 1.538(4) 2_656
C80A H80A 0.9900 .
C80A H80B 0.9900 .
O1B C79B 1.0938 .
O2B C79B 1.2286 .
C79B C80B 1.4604 .
C80B C80B 1.509(5) 2_656
C80B H80C 0.9900 .
C80B H80D 0.9900 .
O3 H3 0.8400 .
O4 C82 1.197(6) .
C81 C82 1.537(8) .
C81 H81A 0.9800 .
C81 H81B 0.9800 .
C81 H81C 0.9800 .
C82 C83 1.456(7) .
C83 H83A 0.9800 .
C83 H83B 0.9800 .
C83 H83C 0.9800 .
O5A C85A 1.2009 .
C84A C85A 1.4890 .
C85A C86A 1.4757 .
O5B C85B 1.2008 .
C84B C85B 1.4889 .
C85B C86B 1.4758 .
O6A C88A 1.2008 .
C87A C88A 1.4889 .
C88A C89A 1.4757 .
O6B C88B 1.2009 .
C87B C88B 1.4889 .
C88B C89B 1.4756 .

loop_
_geom_torsion_atom_site_label_1
_geom_torsion_atom_site_label_2
_geom_torsion_atom_site_label_3
_geom_torsion_atom_site_label_4
_geom_torsion
_geom_torsion_site_symmetry_1
_geom_torsion_site_symmetry_4
O3 Sn1 N1 C1 -95.23(14) . .
O1B Sn1 N1 C1 82.9(3) . .
N4 Sn1 N1 C1 171.94(14) . .
N2 Sn1 N1 C1 -5.08(14) . .
N3 Sn1 N1 C1 90.8(7) . .
O1A Sn1 N1 C1 87.69(16) . .
O3 Sn1 N1 C4 101.53(14) . .
O1B Sn1 N1 C4 -80.4(3) . .
N4 Sn1 N1 C4 8.71(15) . .
N2 Sn1 N1 C4 -168.31(14) . .
N3 Sn1 N1 C4 -72.4(7) . .
O1A Sn1 N1 C4 -75.54(17) . .
O3 Sn1 N2 C16 -78.59(15) . .
O1B Sn1 N2 C16 98.8(4) . .
N4 Sn1 N2 C16 100.5(12) . .
N3 Sn1 N2 C16 12.43(15) . .
N1 Sn1 N2 C16 -172.60(15) . .
O1A Sn1 N2 C16 98.13(17) . .
O3 Sn1 N2 C19 76.18(14) . .
O1B Sn1 N2 C19 -106.5(4) . .
N4 Sn1 N2 C19 -104.8(12) . .
N3 Sn1 N2 C19 167.20(14) . .
N1 Sn1 N2 C19 -17.83(14) . .
O1A Sn1 N2 C19 -107.10(16) . .
O3 Sn1 N3 C11 -95.20(16) . .
O1B Sn1 N3 C11 86.7(3) . .
N4 Sn1 N3 C11 -2.28(16) . .
N2 Sn1 N3 C11 174.74(16) . .
N1 Sn1 N3 C11 78.8(7) . .
O1A Sn1 N3 C11 81.90(19) . .
O3 Sn1 N3 C14 93.47(17) . .
O1B Sn1 N3 C14 -84.6(3) . .
N4 Sn1 N3 C14 -173.61(17) . .
N2 Sn1 N3 C14 3.41(16) . .
N1 Sn1 N3 C14 -92.6(7) . .
O1A Sn1 N3 C14 -89.43(19) . .
O3 Sn1 N4 C6 -90.11(16) . .
O1B Sn1 N4 C6 92.5(4) . .
N2 Sn1 N4 C6 90.8(12) . .
N3 Sn1 N4 C6 178.84(16) . .
N1 Sn1 N4 C6 3.83(16) . .
O1A Sn1 N4 C6 93.18(18) . .
O3 Sn1 N4 C9 85.97(17) . .
O1B Sn1 N4 C9 -91.4(4) . .
N2 Sn1 N4 C9 -93.1(12) . .
N3 Sn1 N4 C9 -5.08(17) . .
N1 Sn1 N4 C9 179.91(16) . .
O1A Sn1 N4 C9 -90.75(18) . .
C4 N1 C1 C20 -169.69(16) . .
Sn1 N1 C1 C20 24.3(2) . .
C4 N1 C1 C2 5.44(19) . .
Sn1 N1 C1 C2 -160.53(11) . .
C78 N5 C2 C3 -22.2(2) . .
C77 N5 C2 C3 99.1(2) 2_656 .
C78 N5 C2 C1 162.88(16) . .
C77 N5 C2 C1 -75.8(2) 2_656 .
N1 C1 C2 C3 -5.44(19) . .
C20 C1 C2 C3 169.65(17) . .
N1 C1 C2 N5 170.23(16) . .
C20 C1 C2 N5 -14.7(3) . .
N5 C2 C3 C4 -172.45(16) . .
C1 C2 C3 C4 3.20(19) . .
N5 C2 C3 C77 2.6(3) . .
C1 C2 C3 C77 178.20(15) . .
C1 N1 C4 C5 177.77(16) . .
Sn1 N1 C4 C5 -17.1(2) . .
C1 N1 C4 C3 -3.53(19) . .
Sn1 N1 C4 C3 161.58(12) . .
C2 C3 C4 N1 0.09(19) . .
C77 C3 C4 N1 -174.10(17) . .
C2 C3 C4 C5 178.71(17) . .
C77 C3 C4 C5 4.5(3) . .
N1 C4 C5 C6 11.9(3) . .
C3 C4 C5 C6 -166.58(18) . .
N1 C4 C5 C21 -168.40(16) . .
C3 C4 C5 C21 13.2(3) . .
C9 N4 C6 C5 173.96(19) . .
Sn1 N4 C6 C5 -9.4(3) . .
C9 N4 C6 C7 -2.2(2) . .
Sn1 N4 C6 C7 174.43(13) . .
C4 C5 C6 N4 2.3(3) . .
C21 C5 C6 N4 -177.50(18) . .
C4 C5 C6 C7 177.71(19) . .
C21 C5 C6 C7 -2.1(3) . .
N4 C6 C7 C8 1.7(2) . .
C5 C6 C7 C8 -174.45(19) . .
C6 C7 C8 C9 -0.6(2) . .
C6 N4 C9 C10 -175.0(2) . .
Sn1 N4 C9 C10 8.3(3) . .
C6 N4 C9 C8 1.8(2) . .
Sn1 N4 C9 C8 -174.80(14) . .
C7 C8 C9 N4 -0.8(2) . .
C7 C8 C9 C10 176.1(2) . .
N4 C9 C10 C11 -3.0(4) . .
C8 C9 C10 C11 -179.4(2) . .
N4 C9 C10 C27 174.20(19) . .
C8 C9 C10 C27 -2.1(3) . .
C14 N3 C11 C10 -179.8(2) . .
Sn1 N3 C11 C10 7.6(3) . .
C14 N3 C11 C12 1.1(2) . .
Sn1 N3 C11 C12 -171.50(14) . .
C9 C10 C11 N3 -5.8(4) . .
C27 C10 C11 N3 176.98(19) . .
C9 C10 C11 C12 173.2(2) . .
C27 C10 C11 C12 -4.1(3) . .
N3 C11 C12 C13 0.3(3) . .
C10 C11 C12 C13 -178.8(2) . .
C11 C12 C13 C14 -1.5(3) . .
C11 N3 C14 C15 175.14(19) . .
Sn1 N3 C14 C15 -12.4(3) . .
C11 N3 C14 C13 -2.1(2) . .
Sn1 N3 C14 C13 170.42(14) . .
C12 C13 C14 N3 2.3(2) . .
C12 C13 C14 C15 -174.9(2) . .
N3 C14 C15 C16 6.0(3) . .
C13 C14 C15 C16 -177.3(2) . .
N3 C14 C15 C33 -173.62(18) . .
C13 C14 C15 C33 3.1(3) . .
C19 N2 C16 C15 -179.73(18) . .
Sn1 N2 C16 C15 -22.0(3) . .
C19 N2 C16 C17 -0.8(2) . .
Sn1 N2 C16 C17 156.84(12) . .
C14 C15 C16 N2 12.8(3) . .
C33 C15 C16 N2 -167.57(17) . .
C14 C15 C16 C17 -165.91(19) . .
C33 C15 C16 C17 13.7(3) . .
N2 C16 C17 C18 -0.4(2) . .
C15 C16 C17 C18 178.47(18) . .
C16 C17 C18 C19 1.4(2) . .
C16 N2 C19 C20 -175.89(17) . .
Sn1 N2 C19 C20 25.9(2) . .
C16 N2 C19 C18 1.7(2) . .
Sn1 N2 C19 C18 -156.48(12) . .
C17 C18 C19 N2 -2.0(2) . .
C17 C18 C19 C20 175.59(17) . .
N2 C19 C20 C1 -6.2(3) . .
C18 C19 C20 C1 176.62(17) . .
N2 C19 C20 C39 -179.20(16) . .
C18 C19 C20 C39 3.6(3) . .
N1 C1 C20 C19 -22.2(3) . .
C2 C1 C20 C19 163.58(17) . .
N1 C1 C20 C39 150.79(17) . .
C2 C1 C20 C39 -23.4(3) . .
C4 C5 C21 C22 -108.5(2) . .
C6 C5 C21 C22 71.3(2) . .
C4 C5 C21 C26 79.6(2) . .
C6 C5 C21 C26 -100.7(2) . .
C26 C21 C22 C23 1.1(3) . .
C5 C21 C22 C23 -170.86(17) . .
C21 C22 C23 C24 1.0(3) . .
C21 C22 C23 C45 179.82(18) . .
C22 C23 C24 C25 -1.2(3) . .
C45 C23 C24 C25 179.9(2) . .
C23 C24 C25 C26 -0.5(3) . .
C23 C24 C25 C49 174.3(2) . .
C22 C21 C26 C25 -2.9(3) . .
C5 C21 C26 C25 169.08(18) . .
C24 C25 C26 C21 2.6(3) . .
C49 C25 C26 C21 -172.40(19) . .
C11 C10 C27 C28 95.5(2) . .
C9 C10 C27 C28 -82.1(2) . .
C11 C10 C27 C32 -82.9(3) . .
C9 C10 C27 C32 99.6(2) . .
C32 C27 C28 C29 0.1(3) . .
C10 C27 C28 C29 -178.26(18) . .
C27 C28 C29 C30 0.1(3) . .
C27 C28 C29 C53 178.95(19) . .
C28 C29 C30 C31 -0.2(3) . .
C53 C29 C30 C31 -179.0(2) . .
C29 C30 C31 C32 0.1(3) . .
C29 C30 C31 C57 180.0(2) . .
C28 C27 C32 C31 -0.1(3) . .
C10 C27 C32 C31 178.2(2) . .
C30 C31 C32 C27 0.0(3) . .
C57 C31 C32 C27 -179.8(2) . .
C16 C15 C33 C38 -131.2(2) . .
C14 C15 C33 C38 48.5(3) . .
C16 C15 C33 C34 49.4(3) . .
C14 C15 C33 C34 -130.9(2) . .
C38 C33 C34 C35 1.5(3) . .
C15 C33 C34 C35 -179.10(18) . .
C33 C34 C35 C36 -3.7(3) . .
C33 C34 C35 C61 177.44(18) . .
C34 C35 C36 C37 1.9(3) . .
C61 C35 C36 C37 -179.38(18) . .
C35 C36 C37 C38 2.2(3) . .
C35 C36 C37 C65 -176.29(18) . .
C34 C33 C38 C37 2.8(3) . .
C15 C33 C38 C37 -176.58(18) . .
C36 C37 C38 C33 -4.6(3) . .
C65 C37 C38 C33 173.97(18) . .
C19 C20 C39 C40 -56.6(2) . .
C1 C20 C39 C40 129.88(18) . .
C19 C20 C39 C44 119.28(18) . .
C1 C20 C39 C44 -54.3(2) . .
C44 C39 C40 C41 -1.7(3) . .
C20 C39 C40 C41 174.05(16) . .
C39 C40 C41 C42 2.2(3) . .
C39 C40 C41 C69 -176.43(17) . .
C40 C41 C42 C43 -1.1(3) . .
C69 C41 C42 C43 177.50(18) . .
C41 C42 C43 C44 -0.5(3) . .
C41 C42 C43 C73 176.58(18) . .
C42 C43 C44 C39 1.0(3) . .
C73 C43 C44 C39 -176.07(17) . .
C40 C39 C44 C43 0.1(3) . .
C20 C39 C44 C43 -175.91(16) . .
C24 C23 C45 C46 -117.5(3) . .
C22 C23 C45 C46 63.7(3) . .
C24 C23 C45 C47 4.6(3) . .
C22 C23 C45 C47 -174.2(2) . .
C24 C23 C45 C48 123.1(2) . .
C22 C23 C45 C48 -55.7(3) . .
C24 C25 C49 C52 132.7(2) . .
C26 C25 C49 C52 -52.6(3) . .
C24 C25 C49 C50 10.9(3) . .
C26 C25 C49 C50 -174.4(2) . .
C24 C25 C49 C51 -107.5(2) . .
C26 C25 C49 C51 67.2(3) . .
C30 C29 C53 C55 -122.7(3) . .
C28 C29 C53 C55 58.5(3) . .
C30 C29 C53 C54 113.9(3) . .
C28 C29 C53 C54 -64.9(3) . .
C30 C29 C53 C56 -4.4(3) . .
C28 C29 C53 C56 176.8(2) . .
C32 C31 C57 C59 -3.0(4) . .
C30 C31 C57 C59 177.1(3) . .
C32 C31 C57 C60 118.1(3) . .
C30 C31 C57 C60 -61.7(4) . .
C32 C31 C57 C58 -122.3(3) . .
C30 C31 C57 C58 57.9(3) . .
C36 C35 C61 C64 5.8(3) . .
C34 C35 C61 C64 -175.44(19) . .
C36 C35 C61 C63 -115.3(2) . .
C34 C35 C61 C63 63.4(2) . .
C36 C35 C61 C62 125.8(2) . .
C34 C35 C61 C62 -55.5(3) . .
C36 C37 C65 C68 -0.6(3) . .
C38 C37 C65 C68 -179.09(18) . .
C36 C37 C65 C67 -121.3(2) . .
C38 C37 C65 C67 60.1(2) . .
C36 C37 C65 C66 118.8(2) . .
C38 C37 C65 C66 -59.7(2) . .
C42 C41 C69 C72 120.4(2) . .
C40 C41 C69 C72 -60.9(3) . .
C42 C41 C69 C71 0.2(3) . .
C40 C41 C69 C71 178.80(19) . .
C42 C41 C69 C70 -119.4(2) . .
C40 C41 C69 C70 59.2(3) . .
C44 C43 C73 C75 -35.0(3) . .
C42 C43 C73 C75 148.0(3) . .
C44 C43 C73 C76 -156.0(2) . .
C42 C43 C73 C76 27.0(3) . .
C44 C43 C73 C74 86.8(3) . .
C42 C43 C73 C74 -90.2(3) . .
C2 C3 C77 N5 -12.6(2) . 2_656
C4 C3 C77 N5 160.86(18) . 2_656
C2 N5 C78 N5 53.89(10) . 2_656
C77 N5 C78 N5 -67.83(11) 2_656 2_656
O3 Sn1 O1A C79A -167.5(10) . .
O1B Sn1 O1A C79A 54(5) . .
N4 Sn1 O1A C79A -118.5(4) . .
N2 Sn1 O1A C79A 61.4(4) . .
N3 Sn1 O1A C79A 150.5(4) . .
N1 Sn1 O1A C79A -29.7(4) . .
Sn1 O1A C79A O2A -19.9(7) . .
Sn1 O1A C79A C80A 152.1(3) . .
O1A C79A C80A C80A -66.7(5) . 2_656
O2A C79A C80A C80A 105.4(5) . 2_656
O3 Sn1 O1B C79B -115(5) . .
N4 Sn1 O1B C79B 11.8(13) . .
N2 Sn1 O1B C79B -168.2(13) . .
N3 Sn1 O1B C79B -78.7(13) . .
N1 Sn1 O1B C79B 100.5(13) . .
O1A Sn1 O1B C79B 4(4) . .
Sn1 O1B C79B O2B 52.1(13) . .
Sn1 O1B C79B C80B -130.6(13) . .
O1B C79B C80B C80B 115.60(16) . 2_656
O2B C79B C80B C80B -67.50(16) . 2_656
